data_4308563
loop_
_publ_author_name
'Li-Hua Bi'
'Ulrich Kortz'
'Saritha Nellutla'
'Ashley C. Stowe'
'Johan van Tol'
'Naresh S. Dalal'
'Bineta Keita'
'Louis Nadjo'

_publ_contact_author_address
; 
International University Bremen
School of Engineering and Science
P.O. Box 750 561
28725 Bremen
Germany
;
_publ_contact_author_email
;
u.kortz@iu-bremen.de
;
_publ_contact_author_fax
;
+49-421-200 3229
;
_publ_contact_author_name
;
Ulrich KORTZ
;
_publ_contact_author_phone
;
+49-421-200 3235
;
_publ_section_title
;
Structure, Electrochemistry, and Magnetism of the Iron(III)-Substituted
Keggin Dimer, [Fe6(OH)3(A-\a-GeW9O34(OH)3)2]11-
;
_journal_name_full 'Inorganic Chemistry'
_journal_page_first 896
_journal_page_last 903
_journal_paper_doi 10.1021/ic048713w
_journal_volume 44
_journal_year 2005
_chemical_formula_sum 'Cs4 Fe6 Ge2 H69 Na7 O107 W18'
_chemical_formula_weight 6263.86
_chemical_name_systematic
; 
 ? 
;
_space_group_IT_number 12
_symmetry_cell_setting monoclinic
_symmetry_space_group_name_Hall '-C 2y'
_symmetry_space_group_name_H-M 'C 1 2/m 1'
_atom_sites_solution_hydrogens geom
_atom_sites_solution_primary direct
_atom_sites_solution_secondary difmap
_audit_creation_method SHELXL-97
_cell_angle_alpha 90.00
_cell_angle_beta 95.311(3)
_cell_angle_gamma 90.00
_cell_formula_units_Z 4
_cell_length_a 36.981(4)
_cell_length_b 16.5759(15)
_cell_length_c 16.0678(15)
_cell_measurement_reflns_used 9375
_cell_measurement_temperature 200(2)
_cell_measurement_theta_max 28.22
_cell_measurement_theta_min 2.21
_cell_volume 9807.2(17)
_computing_cell_refinement 'Bruker SMART'
_computing_data_collection 'Bruker SMART'
_computing_data_reduction 'Bruker SAINT'
_computing_molecular_graphics 'Bruker SHELXTL'
_computing_publication_material 'Bruker SHELXTL'
_computing_structure_refinement 'SHELXL-97 (Sheldrick, 1997)'
_computing_structure_solution 'SHELXS-97 (Sheldrick, 1990)'
_diffrn_ambient_temperature 200(2)
_diffrn_measured_fraction_theta_full 0.994
_diffrn_measured_fraction_theta_max 0.994
_diffrn_measurement_device_type 'CCD area detector'
_diffrn_measurement_method 'phi and omega scans'
_diffrn_radiation_monochromator graphite
_diffrn_radiation_source 'fine-focus sealed tube'
_diffrn_radiation_type MoK\a
_diffrn_radiation_wavelength 0.71073
_diffrn_reflns_av_R_equivalents 0.1385
_diffrn_reflns_av_sigmaI/netI 0.0938
_diffrn_reflns_limit_h_max 49
_diffrn_reflns_limit_h_min -49
_diffrn_reflns_limit_k_max 22
_diffrn_reflns_limit_k_min -22
_diffrn_reflns_limit_l_max 21
_diffrn_reflns_limit_l_min -21
_diffrn_reflns_number 51700
_diffrn_reflns_theta_full 28.39
_diffrn_reflns_theta_max 28.39
_diffrn_reflns_theta_min 1.76
_diffrn_standards_decay_% 0
_exptl_absorpt_coefficient_mu 24.065
_exptl_absorpt_correction_T_max 0.2787
_exptl_absorpt_correction_T_min 0.1239
_exptl_absorpt_correction_type multi-scan
_exptl_absorpt_process_details SADABS
_exptl_crystal_colour yellow
_exptl_crystal_density_diffrn 4.102
_exptl_crystal_density_method 'not measured'
_exptl_crystal_description block
_exptl_crystal_F_000 10556
_exptl_crystal_size_max 0.13
_exptl_crystal_size_mid 0.08
_exptl_crystal_size_min 0.06
_refine_diff_density_max 4.947
_refine_diff_density_min -3.749
_refine_diff_density_rms 0.630
_refine_ls_extinction_method none
_refine_ls_goodness_of_fit_ref 1.132
_refine_ls_hydrogen_treatment mixed
_refine_ls_matrix_type full
_refine_ls_number_parameters 409
_refine_ls_number_reflns 12644
_refine_ls_number_restraints 0
_refine_ls_restrained_S_all 1.132
_refine_ls_R_factor_all 0.0910
_refine_ls_R_factor_gt 0.0738
_refine_ls_shift/su_max 0.001
_refine_ls_shift/su_mean 0.000
_refine_ls_structure_factor_coef Fsqd
_refine_ls_weighting_details 'calc w=1/[\s^2^(Fo^2^)+(0.0643P)^2^+427.4003P] where P=(Fo^2^+2Fc^2^)/3'
_refine_ls_weighting_scheme calc
_refine_ls_wR_factor_gt 0.1658
_refine_ls_wR_factor_ref 0.1750
_reflns_number_gt 10385
_reflns_number_total 12644
_reflns_threshold_expression >2sigma(I)
_cod_data_source_file ic048713wsi20041116_091751_2.cif
_cod_data_source_block absmono
_cod_depositor_comments
;
The following automatic conversions were performed:
'_symmetry_cell_setting' value 'Monoclinic' changed to 'monoclinic'
according to '/home/saulius/struct/CIF-dictionaries/cif_core.dic'
dictionary named 'cif_core.dic' version 2.4.1 from 2010-06-29.

Automatic conversion script
Id: cif_fix_enum 1527 2010-12-29 10:47:43Z saulius 
;
_cod_original_cell_volume 9807.1(16)
_cod_database_code 4308563

loop_
_symmetry_equiv_pos_as_xyz
'x, y, z'
'-x, y, -z'
'x+1/2, y+1/2, z'
'-x+1/2, y+1/2, -z'
'-x, -y, -z'
'x, -y, z'
'-x+1/2, -y+1/2, -z'
'x+1/2, -y+1/2, z'

loop_
_atom_site_label
_atom_site_type_symbol
_atom_site_fract_x
_atom_site_fract_y
_atom_site_fract_z
_atom_site_U_iso_or_equiv
_atom_site_adp_type
_atom_site_occupancy
_atom_site_symmetry_multiplicity
_atom_site_calc_flag
_atom_site_refinement_flags
_atom_site_disorder_assembly
_atom_site_disorder_group
W1 W 0.06701(2) 0.0000 0.40654(6) 0.01169(19) Uani 1 2 d S . .
W2 W 0.051739(17) 0.10074(4) 0.22539(4) 0.01270(15) Uani 1 1 d . . .
W3 W 0.153775(18) 0.11356(4) 0.45483(4) 0.01190(15) Uani 1 1 d . . .
W4 W 0.138759(17) 0.21477(4) 0.27322(4) 0.01149(15) Uani 1 1 d . . .
W5 W 0.121292(18) 0.10149(4) 0.07041(4) 0.01261(15) Uani 1 1 d . . .
W6 W 0.46140(2) 0.0000 0.31755(6) 0.0144(2) Uani 1 2 d S . .
W7 W 0.447165(18) 0.10167(4) 0.13536(4) 0.01392(15) Uani 1 1 d . . .
W8 W 0.385611(19) 0.11392(5) 0.40149(4) 0.01806(17) Uani 1 1 d . . .
W9 W 0.371577(19) 0.21512(4) 0.22131(5) 0.01595(16) Uani 1 1 d . . .
W10 W 0.354683(18) 0.10136(4) 0.01896(4) 0.01225(15) Uani 1 1 d . . .
Ge1 Ge 0.13581(6) 0.0000 0.26648(15) 0.0113(5) Uani 1 2 d S . .
Ge2 Ge 0.37295(6) 0.0000 0.21409(15) 0.0123(5) Uani 1 2 d S . .
Fe1 Fe 0.21218(6) 0.11209(15) 0.31777(15) 0.0116(5) Uani 1 1 d . . .
Fe2 Fe 0.19519(9) 0.0000 0.1147(2) 0.0128(7) Uani 1 2 d S . .
Fe3 Fe 0.30717(6) 0.11492(15) 0.29561(15) 0.0122(5) Uani 1 1 d . . .
Fe4 Fe 0.29110(9) 0.0000 0.0961(2) 0.0112(7) Uani 1 2 d S . .
Cs1 Cs 0.06085(3) 0.30055(8) 0.09463(8) 0.0265(3) Uani 1 1 d . . .
Cs2 Cs 0.5000 0.15756(14) 0.5000 0.0416(5) Uani 1 2 d S . .
Cs3 Cs 0.07529(9) 0.1320(2) 0.6114(2) 0.0504(9) Uani 0.50 1 d P . .
Na1 Na 0.4277(5) 0.0000 -0.2489(12) 0.073(5) Uani 1 2 d S . .
O1G1 O 0.0898(4) 0.0000 0.2786(9) 0.010(3) Uiso 1 2 d S . .
O2G1 O 0.1562(3) 0.0875(7) 0.3132(7) 0.011(2) Uiso 1 1 d . . .
O3G1 O 0.1418(4) 0.0000 0.1606(9) 0.008(3) Uiso 1 2 d S . .
O1G2 O 0.4193(4) 0.0000 0.2029(9) 0.010(3) Uiso 1 2 d S . .
O2G2 O 0.3620(3) 0.0867(7) 0.2669(7) 0.011(2) Uiso 1 1 d . . .
O3G2 O 0.3484(4) 0.0000 0.1160(9) 0.007(3) Uiso 1 2 d S . .
O1FE O 0.2272(5) 0.0000 0.3403(12) 0.027(4) Uiso 1 2 d S . .
O3FE O 0.3009(5) 0.0000 0.3340(10) 0.015(4) Uiso 1 2 d S . .
O12F O 0.2129(3) 0.0857(7) 0.1962(7) 0.015(2) Uiso 1 1 d . . .
O13F O 0.2614(3) 0.1553(7) 0.3313(7) 0.012(2) Uiso 1 1 d . . .
O24F O 0.2393(5) 0.0000 0.0584(10) 0.016(4) Uiso 1 2 d S . .
O34F O 0.2857(3) 0.0818(8) 0.1835(8) 0.019(3) Uiso 1 1 d . . .
O12 O 0.0388(3) 0.0809(8) 0.3384(8) 0.019(3) Uiso 1 1 d . . .
O13 O 0.1024(3) 0.0791(7) 0.4341(7) 0.015(2) Uiso 1 1 d . . .
O1T O 0.0432(5) 0.0000 0.4910(11) 0.016(4) Uiso 1 2 d S . .
O24 O 0.0892(3) 0.1698(7) 0.2696(7) 0.014(2) Uiso 1 1 d . . .
O25 O 0.0766(3) 0.0923(7) 0.1293(7) 0.014(2) Uiso 1 1 d . . .
O2A O 0.0276(5) 0.0000 0.1965(11) 0.017(4) Uiso 1 2 d S . .
O2T O 0.0178(3) 0.1697(8) 0.1958(8) 0.020(3) Uiso 1 1 d . . .
O34 O 0.1379(3) 0.2107(7) 0.3945(7) 0.014(2) Uiso 1 1 d . . .
O3A O 0.1621(5) 0.0000 0.4698(10) 0.016(4) Uiso 1 2 d S . .
O3F1 O 0.2010(3) 0.1323(7) 0.4354(7) 0.012(2) Uiso 1 1 d . . .
O3T O 0.1532(4) 0.1475(8) 0.5559(8) 0.023(3) Uiso 1 1 d . . .
O45 O 0.1356(3) 0.1725(7) 0.1624(7) 0.014(2) Uiso 1 1 d . . .
O4F1 O 0.1889(3) 0.2168(8) 0.2836(7) 0.017(3) Uiso 1 1 d . . .
O4T O 0.1283(3) 0.3143(8) 0.2570(7) 0.016(3) Uiso 1 1 d . . .
O5A O 0.1047(5) 0.0000 0.0173(10) 0.015(3) Uiso 1 2 d S . .
O5F2 O 0.1681(3) 0.0851(7) 0.0456(7) 0.016(3) Uiso 1 1 d . . .
O5T O 0.1047(4) 0.1677(8) -0.0056(8) 0.021(3) Uiso 1 1 d . . .
O67 O 0.4768(3) 0.0801(8) 0.2388(8) 0.019(3) Uiso 1 1 d . . .
O68 O 0.4326(3) 0.0794(8) 0.3590(8) 0.018(3) Uiso 1 1 d . . .
O6T O 0.5001(5) 0.0000 0.3886(12) 0.023(4) Uiso 1 2 d S . .
O79 O 0.4190(3) 0.1712(8) 0.1961(8) 0.018(3) Uiso 1 1 d . . .
O710 O 0.4076(3) 0.0940(7) 0.0557(7) 0.011(2) Uiso 1 1 d . . .
O7A O 0.4652(5) 0.0000 0.0936(11) 0.018(4) Uiso 1 2 d S . .
O7T O 0.4755(3) 0.1694(8) 0.0906(8) 0.019(3) Uiso 1 1 d . . .
O89 O 0.3916(3) 0.2094(8) 0.3362(8) 0.020(3) Uiso 1 1 d . . .
O8A O 0.3802(5) 0.0000 0.4190(10) 0.014(3) Uiso 1 2 d S . .
O8F3 O 0.3366(3) 0.1326(8) 0.4042(7) 0.017(3) Uiso 1 1 d . . .
O8T O 0.4024(4) 0.1451(9) 0.4999(9) 0.026(3) Uiso 1 1 d . . .
O910 O 0.3561(3) 0.1752(7) 0.1126(7) 0.013(2) Uiso 1 1 d . . .
O9F3 O 0.3254(3) 0.2187(8) 0.2540(8) 0.020(3) Uiso 1 1 d . . .
O9T O 0.3807(3) 0.3163(8) 0.2046(8) 0.019(3) Uiso 1 1 d . . .
O10A O 0.3615(4) 0.0000 -0.0365(10) 0.010(3) Uiso 1 2 d S . .
O10F O 0.3050(3) 0.0842(8) 0.0157(8) 0.018(3) Uiso 1 1 d . . .
O10T O 0.3568(4) 0.1670(8) -0.0644(8) 0.021(3) Uiso 1 1 d . . .
O1W O -0.0525(3) 0.1706(7) 0.1437(7) 0.015(2) Uiso 1 1 d . . .
O2W O 0.0260(3) 0.2482(7) 0.6719(7) 0.010(2) Uiso 1 1 d . . .
O3W O 0.2792(4) 0.2337(10) 0.0970(10) 0.040(4) Uiso 1 1 d . . .
O4W O 0.2952(4) 0.2613(9) -0.0923(9) 0.029(3) Uiso 1 1 d . . .
O5W O 0.2599(4) 0.2967(10) 0.4169(9) 0.034(4) Uiso 1 1 d . . .
O6W O 0.4429(4) 0.2509(10) 0.5975(10) 0.036(4) Uiso 1 1 d . . .
O7W O 0.4523(5) 0.1300(11) -0.2704(11) 0.048(4) Uiso 1 1 d . . .
O8W O 0.3130(5) 0.1621(12) 0.5585(11) 0.050(5) Uiso 1 1 d . . .
O9W O 0.2984(6) 0.3593(13) 0.2940(13) 0.061(5) Uiso 1 1 d . . .
O10W O 0.1615(7) 0.4364(15) 0.3158(15) 0.016(5) Uiso 0.50 1 d P . .
O11W O 0.4553(6) 0.0000 -0.0946(13) 0.033(5) Uiso 1 2 d S . .
O12W O 0.3951(9) 0.0000 -0.384(2) 0.073(9) Uiso 1 2 d S . .
O13W O 0.0262(8) 0.0000 -0.0180(18) 0.060(8) Uiso 1 2 d S . .
O14W O 0.2440(8) 0.0000 0.5270(18) 0.061(8) Uiso 1 2 d S . .
O15W O 0.5000 0.347(2) 0.5000 0.076(9) Uiso 1 2 d S . .
O16W O 0.1247(16) 0.0000 0.665(3) 0.056(14) Uiso 0.50 2 d SP . .
O17W O 0.2397(14) 0.312(3) 0.231(3) 0.082(14) Uiso 0.50 1 d P . .
O18W O 0.2866(14) 0.132(3) -0.222(3) 0.079(14) Uiso 0.50 1 d P . .
O19W O 0.3119(15) 0.375(3) 0.117(3) 0.092(16) Uiso 0.50 1 d P . .
O20W O 0.186(2) 0.5000 0.355(4) 0.08(2) Uiso 0.50 2 d SP . .
O21W O 0.1343(12) 0.0000 -0.151(3) 0.033(10) Uiso 0.50 2 d SP . .
O22W O 0.1292(13) 0.5000 0.205(3) 0.039(11) Uiso 0.50 2 d SP . .
O23W O 0.2016(16) 0.0000 0.654(4) 0.059(15) Uiso 0.50 2 d SP . .
O24W O 0.2063(15) 0.0000 0.815(3) 0.054(14) Uiso 0.50 2 d SP . .

loop_
_atom_site_aniso_label
_atom_site_aniso_U_11
_atom_site_aniso_U_22
_atom_site_aniso_U_33
_atom_site_aniso_U_23
_atom_site_aniso_U_13
_atom_site_aniso_U_12
W1 0.0055(4) 0.0171(5) 0.0129(4) 0.000 0.0027(3) 0.000
W2 0.0042(3) 0.0163(3) 0.0174(3) 0.0020(3) -0.0005(2) 0.0013(2)
W3 0.0086(3) 0.0156(3) 0.0115(3) -0.0021(3) 0.0012(2) -0.0008(2)
W4 0.0074(3) 0.0123(3) 0.0146(3) 0.0003(3) 0.0003(2) 0.0004(2)
W5 0.0086(3) 0.0177(3) 0.0112(3) 0.0018(3) -0.0005(2) 0.0008(3)
W6 0.0047(4) 0.0228(5) 0.0155(5) 0.000 -0.0008(3) 0.000
W7 0.0059(3) 0.0189(4) 0.0172(3) 0.0007(3) 0.0023(2) -0.0021(3)
W8 0.0092(3) 0.0287(4) 0.0159(3) -0.0078(3) -0.0010(3) 0.0001(3)
W9 0.0104(3) 0.0150(4) 0.0227(4) -0.0052(3) 0.0028(3) -0.0030(3)
W10 0.0084(3) 0.0146(3) 0.0138(3) 0.0024(3) 0.0012(2) -0.0014(2)
Ge1 0.0073(11) 0.0143(12) 0.0121(11) 0.000 0.0003(9) 0.000
Ge2 0.0069(11) 0.0177(13) 0.0125(12) 0.000 0.0016(9) 0.000
Fe1 0.0052(10) 0.0140(12) 0.0156(12) -0.0029(9) 0.0005(9) 0.0003(9)
Fe2 0.0054(15) 0.0203(18) 0.0126(16) 0.000 -0.0002(12) 0.000
Fe3 0.0055(10) 0.0176(13) 0.0136(11) -0.0041(10) 0.0015(9) -0.0009(9)
Fe4 0.0072(15) 0.0148(17) 0.0119(15) 0.000 0.0020(12) 0.000
Cs1 0.0181(6) 0.0302(7) 0.0324(7) 0.0130(5) 0.0090(5) 0.0074(5)
Cs2 0.0482(13) 0.0363(12) 0.0400(11) 0.000 0.0023(10) 0.000
Cs3 0.0396(17) 0.058(2) 0.053(2) -0.0296(17) 0.0028(15) 0.0058(16)
Na1 0.078(13) 0.072(13) 0.066(11) 0.000 -0.015(10) 0.000

loop_
_atom_type_symbol
_atom_type_description
_atom_type_scat_dispersion_real
_atom_type_scat_dispersion_imag
_atom_type_scat_source
O O 0.0106 0.0060 'International Tables Vol C Tables 4.2.6.8 and 6.1.1.4'
Ge Ge 0.1547 1.8001 'International Tables Vol C Tables 4.2.6.8 and 6.1.1.4'
Fe Fe 0.3463 0.8444 'International Tables Vol C Tables 4.2.6.8 and 6.1.1.4'
Cs Cs -0.3680 2.1192 'International Tables Vol C Tables 4.2.6.8 and 6.1.1.4'
W W -0.8490 6.8722 'International Tables Vol C Tables 4.2.6.8 and 6.1.1.4'
Na Na 0.0362 0.0249 'International Tables Vol C Tables 4.2.6.8 and 6.1.1.4'

loop_
_geom_angle_atom_site_label_1
_geom_angle_atom_site_label_2
_geom_angle_atom_site_label_3
_geom_angle
_geom_angle_site_symmetry_1
_geom_angle_site_symmetry_3
_geom_angle_publ_flag
O1T W1 O13 102.4(5) . . ?
O1T W1 O13 102.4(5) . 6 ?
O13 W1 O13 88.7(7) . 6 ?
O1T W1 O12 99.1(6) . 6 ?
O13 W1 O12 158.4(5) . 6 ?
O13 W1 O12 88.7(5) 6 6 ?
O1T W1 O12 99.1(6) . . ?
O13 W1 O12 88.7(5) . . ?
O13 W1 O12 158.4(5) 6 . ?
O12 W1 O12 85.9(7) 6 . ?
O1T W1 O1G1 170.2(7) . . ?
O13 W1 O1G1 84.6(5) . . ?
O13 W1 O1G1 84.6(5) 6 . ?
O12 W1 O1G1 73.8(5) 6 . ?
O12 W1 O1G1 73.8(5) . . ?
O1T W1 Cs3 48.2(4) . . ?
O13 W1 Cs3 54.3(4) . . ?
O13 W1 Cs3 101.1(4) 6 . ?
O12 W1 Cs3 147.1(4) 6 . ?
O12 W1 Cs3 94.7(4) . . ?
O1G1 W1 Cs3 137.9(2) . . ?
O1T W1 Cs3 48.2(4) . 6 ?
O13 W1 Cs3 101.1(4) . 6 ?
O13 W1 Cs3 54.3(4) 6 6 ?
O12 W1 Cs3 94.7(4) 6 6 ?
O12 W1 Cs3 147.1(4) . 6 ?
O1G1 W1 Cs3 137.9(2) . 6 ?
Cs3 W1 Cs3 67.47(12) . 6 ?
O2T W2 O25 102.8(5) . . ?
O2T W2 O24 101.0(6) . . ?
O25 W2 O24 87.5(5) . . ?
O2T W2 O2A 101.4(6) . . ?
O25 W2 O2A 89.4(6) . . ?
O24 W2 O2A 157.5(6) . . ?
O2T W2 O12 97.7(6) . . ?
O25 W2 O12 159.5(5) . . ?
O24 W2 O12 89.2(5) . . ?
O2A W2 O12 86.0(6) . . ?
O2T W2 O1G1 170.4(6) . . ?
O25 W2 O1G1 85.5(5) . . ?
O24 W2 O1G1 84.1(5) . . ?
O2A W2 O1G1 73.5(5) . . ?
O12 W2 O1G1 74.1(5) . . ?
O2T W2 Cs1 52.8(4) . . ?
O25 W2 Cs1 63.4(4) . . ?
O24 W2 Cs1 66.1(4) . . ?
O2A W2 Cs1 131.1(5) . . ?
O12 W2 Cs1 132.6(4) . . ?
O1G1 W2 Cs1 136.6(3) . . ?
O3T W3 O3F1 101.6(6) . . ?
O3T W3 O3A 102.6(7) . . ?
O3F1 W3 O3A 92.5(6) . . ?
O3T W3 O34 99.8(6) . . ?
O3F1 W3 O34 91.3(5) . . ?
O3A W3 O34 155.9(6) . . ?
O3T W3 O13 99.0(6) . . ?
O3F1 W3 O13 159.4(5) . . ?
O3A W3 O13 83.0(6) . . ?
O34 W3 O13 85.1(5) . . ?
O3T W3 O2G1 171.5(5) . . ?
O3F1 W3 O2G1 74.9(4) . . ?
O3A W3 O2G1 85.4(6) . . ?
O34 W3 O2G1 72.7(4) . . ?
O13 W3 O2G1 84.6(4) . . ?
O3T W3 Cs3 46.5(4) . . ?
O3F1 W3 Cs3 148.1(4) . . ?
O3A W3 Cs3 96.5(5) . . ?
O34 W3 Cs3 92.7(3) . . ?
O13 W3 Cs3 52.5(3) . . ?
O2G1 W3 Cs3 136.2(3) . . ?
O4T W4 O4F1 101.9(6) . . ?
O4T W4 O45 102.7(5) . . ?
O4F1 W4 O45 93.8(5) . . ?
O4T W4 O34 99.2(5) . . ?
O4F1 W4 O34 91.1(5) . . ?
O45 W4 O34 156.0(5) . . ?
O4T W4 O24 99.4(5) . . ?
O4F1 W4 O24 158.6(5) . . ?
O45 W4 O24 81.8(5) . . ?
O34 W4 O24 85.2(5) . . ?
O4T W4 O2G1 171.8(5) . . ?
O4F1 W4 O2G1 74.7(5) . . ?
O45 W4 O2G1 85.1(5) . . ?
O34 W4 O2G1 73.6(4) . . ?
O24 W4 O2G1 84.1(4) . . ?
O4T W4 Cs1 55.1(4) . . ?
O4F1 W4 Cs1 133.4(4) . . ?
O45 W4 Cs1 59.9(4) . . ?
O34 W4 Cs1 129.1(3) . . ?
O24 W4 Cs1 61.5(3) . . ?
O2G1 W4 Cs1 132.5(3) . . ?
O5T W5 O5F2 102.9(6) . . ?
O5T W5 O45 102.2(6) . . ?
O5F2 W5 O45 93.4(5) . . ?
O5T W5 O5A 99.3(6) . . ?
O5F2 W5 O5A 92.4(6) . . ?
O45 W5 O5A 155.8(6) . . ?
O5T W5 O25 97.4(6) . . ?
O5F2 W5 O25 159.6(5) . . ?
O45 W5 O25 82.1(5) . . ?
O5A W5 O25 84.3(6) . . ?
O5T W5 O3G1 172.9(5) . . ?
O5F2 W5 O3G1 76.4(5) . . ?
O45 W5 O3G1 85.0(4) . . ?
O5A W5 O3G1 73.6(5) . . ?
O25 W5 O3G1 83.4(5) . . ?
O5T W5 Cs1 51.5(4) . . ?
O5F2 W5 Cs1 133.4(4) . . ?
O45 W5 Cs1 62.6(4) . . ?
O5A W5 Cs1 126.3(5) . . ?
O25 W5 Cs1 61.5(3) . . ?
O3G1 W5 Cs1 133.8(3) . . ?
O6T W6 O68 103.3(6) . . ?
O6T W6 O68 103.3(6) . 6 ?
O68 W6 O68 90.4(8) . 6 ?
O6T W6 O67 98.8(6) . 6 ?
O68 W6 O67 157.7(5) . 6 ?
O68 W6 O67 87.8(5) 6 6 ?
O6T W6 O67 98.8(6) . . ?
O68 W6 O67 87.8(5) . . ?
O68 W6 O67 157.7(5) 6 . ?
O67 W6 O67 85.6(7) 6 . ?
O6T W6 O1G2 167.7(7) . . ?
O68 W6 O1G2 85.3(5) . . ?
O68 W6 O1G2 85.3(5) 6 . ?
O67 W6 O1G2 72.4(5) 6 . ?
O67 W6 O1G2 72.4(5) . . ?
O6T W6 Cs2 47.2(3) . . ?
O68 W6 Cs2 57.5(4) . . ?
O68 W6 Cs2 111.7(4) 6 . ?
O67 W6 Cs2 142.7(4) 6 . ?
O67 W6 Cs2 85.8(4) . . ?
O1G2 W6 Cs2 137.81(12) . . ?
O6T W6 Cs2 47.2(3) . 5_656 ?
O68 W6 Cs2 111.7(4) . 5_656 ?
O68 W6 Cs2 57.5(4) 6 5_656 ?
O67 W6 Cs2 85.8(4) 6 5_656 ?
O67 W6 Cs2 142.7(4) . 5_656 ?
O1G2 W6 Cs2 137.81(12) . 5_656 ?
Cs2 W6 Cs2 79.51(5) . 5_656 ?
O7T W7 O710 103.0(5) . . ?
O7T W7 O79 101.6(6) . . ?
O710 W7 O79 87.7(5) . . ?
O7T W7 O67 99.2(6) . . ?
O710 W7 O67 157.8(5) . . ?
O79 W7 O67 88.0(5) . . ?
O7T W7 O7A 100.2(6) . . ?
O710 W7 O7A 88.7(6) . . ?
O79 W7 O7A 158.1(6) . . ?
O67 W7 O7A 87.2(6) . . ?
O7T W7 O1G2 169.5(5) . . ?
O710 W7 O1G2 85.2(5) . . ?
O79 W7 O1G2 84.9(5) . . ?
O67 W7 O1G2 72.7(5) . . ?
O7A W7 O1G2 73.3(5) . . ?
O7T W7 Cs1 49.8(4) . 7 ?
O710 W7 Cs1 53.7(3) . 7 ?
O79 W7 Cs1 103.4(4) . 7 ?
O67 W7 Cs1 148.2(4) . 7 ?
O7A W7 Cs1 91.8(5) . 7 ?
O1G2 W7 Cs1 137.0(4) . 7 ?
O8T W8 O8F3 101.5(6) . . ?
O8T W8 O8A 101.2(7) . . ?
O8F3 W8 O8A 92.6(6) . . ?
O8T W8 O89 101.8(6) . . ?
O8F3 W8 O89 92.1(5) . . ?
O8A W8 O89 155.1(6) . . ?
O8T W8 O68 98.5(6) . . ?
O8F3 W8 O68 159.9(5) . . ?
O8A W8 O68 82.8(6) . . ?
O89 W8 O68 84.4(5) . . ?
O8T W8 O2G2 173.8(6) . . ?
O8F3 W8 O2G2 76.5(5) . . ?
O8A W8 O2G2 84.8(6) . . ?
O89 W8 O2G2 72.6(5) . . ?
O68 W8 O2G2 83.6(5) . . ?
O8T W8 Cs2 51.2(5) . . ?
O8F3 W8 Cs2 150.6(4) . . ?
O8A W8 Cs2 102.5(5) . . ?
O89 W8 Cs2 84.7(4) . . ?
O68 W8 Cs2 48.8(4) . . ?
O2G2 W8 Cs2 129.3(3) . . ?
O8T W8 Cs3 70.7(5) . 7_556 ?
O8F3 W8 Cs3 99.6(4) . 7_556 ?
O8A W8 Cs3 166.5(5) . 7_556 ?
O89 W8 Cs3 31.1(4) . 7_556 ?
O68 W8 Cs3 87.6(4) . 7_556 ?
O2G2 W8 Cs3 103.7(3) . 7_556 ?
Cs2 W8 Cs3 63.93(5) . 7_556 ?
O9T W9 O9F3 102.2(6) . . ?
O9T W9 O910 103.9(5) . . ?
O9F3 W9 O910 93.7(5) . . ?
O9T W9 O89 97.6(6) . . ?
O9F3 W9 O89 90.7(5) . . ?
O910 W9 O89 156.6(5) . . ?
O9T W9 O79 97.8(6) . . ?
O9F3 W9 O79 159.9(5) . . ?
O910 W9 O79 83.2(5) . . ?
O89 W9 O79 84.8(5) . . ?
O9T W9 O2G2 170.2(5) . . ?
O9F3 W9 O2G2 76.3(5) . . ?
O910 W9 O2G2 85.9(5) . . ?
O89 W9 O2G2 72.8(5) . . ?
O79 W9 O2G2 83.7(5) . . ?
O9T W9 Cs3 53.9(4) . 7_556 ?
O9F3 W9 Cs3 101.3(4) . 7_556 ?
O910 W9 Cs3 155.3(4) . 7_556 ?
O89 W9 Cs3 43.8(4) . 7_556 ?
O79 W9 Cs3 88.9(4) . 7_556 ?
O2G2 W9 Cs3 116.6(3) . 7_556 ?
O10T W10 O10F 100.9(6) . . ?
O10T W10 O10A 99.9(6) . . ?
O10F W10 O10A 91.5(6) . . ?
O10T W10 O910 101.8(6) . . ?
O10F W10 O910 94.2(5) . . ?
O10A W10 O910 156.1(5) . . ?
O10T W10 O710 98.9(5) . . ?
O10F W10 O710 160.2(5) . . ?
O10A W10 O710 85.2(6) . . ?
O910 W10 O710 81.6(5) . . ?
O10T W10 O3G2 171.6(5) . . ?
O10F W10 O3G2 75.4(5) . . ?
O10A W10 O3G2 72.9(5) . . ?
O910 W10 O3G2 86.1(4) . . ?
O710 W10 O3G2 85.0(5) . . ?
O10T W10 Cs1 46.9(4) . 7 ?
O10F W10 Cs1 147.4(4) . 7 ?
O10A W10 Cs1 90.1(4) . 7 ?
O910 W10 Cs1 97.4(3) . 7 ?
O710 W10 Cs1 52.3(3) . 7 ?
O3G2 W10 Cs1 135.6(4) . 7 ?
O1G1 Ge1 O3G1 109.1(7) . . ?
O1G1 Ge1 O2G1 109.7(5) . . ?
O3G1 Ge1 O2G1 109.1(4) . . ?
O1G1 Ge1 O2G1 109.7(5) . 6 ?
O3G1 Ge1 O2G1 109.1(4) . 6 ?
O2G1 Ge1 O2G1 110.1(7) . 6 ?
O2G2 Ge2 O2G2 111.8(8) . 6 ?
O2G2 Ge2 O1G2 109.0(5) . . ?
O2G2 Ge2 O1G2 109.0(5) 6 . ?
O2G2 Ge2 O3G2 108.5(4) . . ?
O2G2 Ge2 O3G2 108.5(4) 6 . ?
O1G2 Ge2 O3G2 110.0(7) . . ?
O13F Fe1 O1FE 94.7(7) . . ?
O13F Fe1 O4F1 94.9(5) . . ?
O1FE Fe1 O4F1 169.5(7) . . ?
O13F Fe1 O3F1 96.1(5) . . ?
O1FE Fe1 O3F1 93.7(7) . . ?
O4F1 Fe1 O3F1 89.5(5) . . ?
O13F Fe1 O12F 95.3(5) . . ?
O1FE Fe1 O12F 86.8(7) . . ?
O4F1 Fe1 O12F 88.1(5) . . ?
O3F1 Fe1 O12F 168.5(5) . . ?
O13F Fe1 O2G1 168.6(5) . . ?
O1FE Fe1 O2G1 94.8(7) . . ?
O4F1 Fe1 O2G1 76.1(5) . . ?
O3F1 Fe1 O2G1 77.1(5) . . ?
O12F Fe1 O2G1 91.4(5) . . ?
O24F Fe2 O12F 93.8(5) . . ?
O24F Fe2 O12F 93.8(5) . 6 ?
O12F Fe2 O12F 90.5(7) . 6 ?
O24F Fe2 O5F2 98.1(5) . 6 ?
O12F Fe2 O5F2 168.1(5) . 6 ?
O12F Fe2 O5F2 88.8(5) 6 6 ?
O24F Fe2 O5F2 98.1(5) . . ?
O12F Fe2 O5F2 88.8(5) . . ?
O12F Fe2 O5F2 168.1(5) 6 . ?
O5F2 Fe2 O5F2 89.4(7) 6 . ?
O24F Fe2 O3G1 172.1(7) . . ?
O12F Fe2 O3G1 91.7(5) . . ?
O12F Fe2 O3G1 91.7(5) 6 . ?
O5F2 Fe2 O3G1 76.4(4) 6 . ?
O5F2 Fe2 O3G1 76.4(4) . . ?
O13F Fe3 O34F 94.4(5) . . ?
O13F Fe3 O9F3 97.6(5) . . ?
O34F Fe3 O9F3 93.1(5) . . ?
O13F Fe3 O8F3 96.3(5) . . ?
O34F Fe3 O8F3 168.5(5) . . ?
O9F3 Fe3 O8F3 89.6(5) . . ?
O13F Fe3 O3FE 96.1(6) . . ?
O34F Fe3 O3FE 88.2(6) . . ?
O9F3 Fe3 O3FE 166.1(6) . . ?
O8F3 Fe3 O3FE 86.6(6) . . ?
O13F Fe3 O2G2 170.7(5) . . ?
O34F Fe3 O2G2 92.9(5) . . ?
O9F3 Fe3 O2G2 76.2(5) . . ?
O8F3 Fe3 O2G2 76.9(5) . . ?
O3FE Fe3 O2G2 89.9(6) . . ?
O24F Fe4 O34F 93.5(5) . . ?
O24F Fe4 O34F 93.5(5) . 6 ?
O34F Fe4 O34F 86.8(8) . 6 ?
O24F Fe4 O10F 95.8(5) . 6 ?
O34F Fe4 O10F 170.6(5) . 6 ?
O34F Fe4 O10F 91.6(5) 6 6 ?
O24F Fe4 O10F 95.8(5) . . ?
O34F Fe4 O10F 91.6(5) . . ?
O34F Fe4 O10F 170.6(5) 6 . ?
O10F Fe4 O10F 88.5(7) 6 . ?
O24F Fe4 O3G2 170.6(7) . . ?
O34F Fe4 O3G2 93.3(5) . . ?
O34F Fe4 O3G2 93.3(5) 6 . ?
O10F Fe4 O3G2 77.5(5) 6 . ?
O10F Fe4 O3G2 77.5(5) . . ?
O7W Cs1 O10T 107.9(4) 7 7 ?
O7W Cs1 O7T 134.2(4) 7 7 ?
O10T Cs1 O7T 99.1(3) 7 7 ?
O7W Cs1 O7T 74.0(4) 7 8_455 ?
O10T Cs1 O7T 158.8(3) 7 8_455 ?
O7T Cs1 O7T 68.0(4) 7 8_455 ?
O7W Cs1 O2T 70.5(4) 7 . ?
O10T Cs1 O2T 135.9(3) 7 . ?
O7T Cs1 O2T 113.0(3) 7 . ?
O7T Cs1 O2T 65.2(3) 8_455 . ?
O7W Cs1 O5T 145.4(4) 7 . ?
O10T Cs1 O5T 60.6(3) 7 . ?
O7T Cs1 O5T 80.2(3) 7 . ?
O7T Cs1 O5T 129.3(3) 8_455 . ?
O2T Cs1 O5T 94.9(3) . . ?
O7W Cs1 O710 124.3(4) 7 7 ?
O10T Cs1 O710 52.1(3) 7 7 ?
O7T Cs1 O710 51.5(3) 7 7 ?
O7T Cs1 O710 108.7(3) 8_455 7 ?
O2T Cs1 O710 163.1(3) . 7 ?
O5T Cs1 O710 76.6(3) . 7 ?
O7W Cs1 O11W 66.1(5) 7 7 ?
O10T Cs1 O11W 90.3(4) 7 7 ?
O7T Cs1 O11W 77.7(4) 7 7 ?
O7T Cs1 O11W 70.8(4) 8_455 7 ?
O2T Cs1 O11W 124.6(4) . 7 ?
O5T Cs1 O11W 139.8(4) . 7 ?
O710 Cs1 O11W 63.3(4) 7 7 ?
O7W Cs1 O4T 57.0(4) 7 . ?
O10T Cs1 O4T 57.8(3) 7 . ?
O7T Cs1 O4T 155.4(3) 7 . ?
O7T Cs1 O4T 130.6(3) 8_455 . ?
O2T Cs1 O4T 91.1(3) . . ?
O5T Cs1 O4T 93.5(3) . . ?
O710 Cs1 O4T 103.9(3) 7 . ?
O11W Cs1 O4T 92.9(4) 7 . ?
O7W Cs1 O25 104.7(4) 7 . ?
O10T Cs1 O25 92.5(3) 7 . ?
O7T Cs1 O25 110.4(3) 7 . ?
O7T Cs1 O25 107.7(3) 8_455 . ?
O2T Cs1 O25 49.0(3) . . ?
O5T Cs1 O25 48.2(3) . . ?
O710 Cs1 O25 124.8(3) 7 . ?
O11W Cs1 O25 170.9(4) 7 . ?
O4T Cs1 O25 81.3(3) . . ?
O7W Cs1 O45 97.2(4) 7 . ?
O10T Cs1 O45 54.6(3) 7 . ?
O7T Cs1 O45 128.6(3) 7 . ?
O7T Cs1 O45 146.6(3) 8_455 . ?
O2T Cs1 O45 81.4(3) . . ?
O5T Cs1 O45 48.8(3) . . ?
O710 Cs1 O45 102.9(3) 7 . ?
O11W Cs1 O45 135.8(4) 7 . ?
O4T Cs1 O45 47.4(3) . . ?
O25 Cs1 O45 42.3(3) . . ?
O7W Cs1 O24 65.1(4) 7 . ?
O10T Cs1 O24 90.4(3) 7 . ?
O7T Cs1 O24 152.0(3) 7 . ?
O7T Cs1 O24 108.9(3) 8_455 . ?
O2T Cs1 O24 47.7(3) . . ?
O5T Cs1 O24 81.8(3) . . ?
O710 Cs1 O24 142.4(3) 7 . ?
O11W Cs1 O24 128.8(4) 7 . ?
O4T Cs1 O24 46.8(3) . . ?
O25 Cs1 O24 42.5(3) . . ?
O45 Cs1 O24 41.3(3) . . ?
O15W Cs2 O6W 60.6(3) . 2_656 ?
O15W Cs2 O6W 60.6(3) . . ?
O6W Cs2 O6W 121.1(6) 2_656 . ?
O15W Cs2 O6T 145.6(3) . . ?
O6W Cs2 O6T 95.0(4) 2_656 . ?
O6W Cs2 O6T 136.3(5) . . ?
O15W Cs2 O6T 145.6(3) . 5_656 ?
O6W Cs2 O6T 136.3(5) 2_656 5_656 ?
O6W Cs2 O6T 95.0(4) . 5_656 ?
O6T Cs2 O6T 68.9(6) . 5_656 ?
O15W Cs2 O2W 61.2(2) . 8 ?
O6W Cs2 O2W 91.6(3) 2_656 8 ?
O6W Cs2 O2W 59.9(3) . 8 ?
O6T Cs2 O2W 149.7(4) . 8 ?
O6T Cs2 O2W 86.1(3) 5_656 8 ?
O15W Cs2 O2W 61.2(2) . 7_556 ?
O6W Cs2 O2W 59.9(3) 2_656 7_556 ?
O6W Cs2 O2W 91.6(3) . 7_556 ?
O6T Cs2 O2W 86.1(3) . 7_556 ?
O6T Cs2 O2W 149.7(4) 5_656 7_556 ?
O2W Cs2 O2W 122.3(4) 8 7_556 ?
O15W Cs2 O68 112.0(2) . . ?
O6W Cs2 O68 109.5(4) 2_656 . ?
O6W Cs2 O68 91.9(4) . . ?
O6T Cs2 O68 50.2(4) . . ?
O6T Cs2 O68 91.3(4) 5_656 . ?
O2W Cs2 O68 151.3(3) 8 . ?
O2W Cs2 O68 58.9(3) 7_556 . ?
O15W Cs2 O68 112.0(2) . 2_656 ?
O6W Cs2 O68 91.9(4) 2_656 2_656 ?
O6W Cs2 O68 109.5(4) . 2_656 ?
O6T Cs2 O68 91.3(4) . 2_656 ?
O6T Cs2 O68 50.2(4) 5_656 2_656 ?
O2W Cs2 O68 58.9(3) 8 2_656 ?
O2W Cs2 O68 151.3(3) 7_556 2_656 ?
O68 Cs2 O68 136.1(4) . 2_656 ?
O15W Cs2 O8T 93.3(2) . 2_656 ?
O6W Cs2 O8T 46.6(4) 2_656 2_656 ?
O6W Cs2 O8T 138.0(4) . 2_656 ?
O6T Cs2 O8T 84.2(4) . 2_656 ?
O6T Cs2 O8T 90.3(4) 5_656 2_656 ?
O2W Cs2 O8T 79.0(3) 8 2_656 ?
O2W Cs2 O8T 104.2(3) 7_556 2_656 ?
O68 Cs2 O8T 129.6(3) . 2_656 ?
O68 Cs2 O8T 47.1(3) 2_656 2_656 ?
O15W Cs2 O8T 93.3(2) . . ?
O6W Cs2 O8T 138.0(4) 2_656 . ?
O6W Cs2 O8T 46.6(4) . . ?
O6T Cs2 O8T 90.3(4) . . ?
O6T Cs2 O8T 84.2(4) 5_656 . ?
O2W Cs2 O8T 104.2(3) 8 . ?
O2W Cs2 O8T 79.0(3) 7_556 . ?
O68 Cs2 O8T 47.1(3) . . ?
O68 Cs2 O8T 129.6(3) 2_656 . ?
O8T Cs2 O8T 173.4(5) 2_656 . ?
O15W Cs2 W6 129.76(3) . . ?
O6W Cs2 W6 99.4(3) 2_656 . ?
O6W Cs2 W6 117.7(3) . . ?
O6T Cs2 W6 23.8(3) . . ?
O6T Cs2 W6 81.9(3) 5_656 . ?
O2W Cs2 W6 167.6(2) 8 . ?
O2W Cs2 W6 68.9(2) 7_556 . ?
O68 Cs2 W6 26.9(2) . . ?
O68 Cs2 W6 114.4(2) 2_656 . ?
O8T Cs2 W6 104.3(2) 2_656 . ?
O8T Cs2 W6 71.4(2) . . ?
O2W Cs3 O16W 143.0(11) . . ?
O2W Cs3 O89 64.8(3) . 7_556 ?
O16W Cs3 O89 110.3(9) . 7_556 ?
O2W Cs3 O1T 117.8(4) . . ?
O16W Cs3 O1T 81.1(9) . . ?
O89 Cs3 O1T 157.6(4) 7_556 . ?
O2W Cs3 O3T 132.5(4) . . ?
O16W Cs3 O3T 64.8(10) . . ?
O89 Cs3 O3T 69.0(4) 7_556 . ?
O1T Cs3 O3T 101.0(4) . . ?
O2W Cs3 O15W 64.5(5) . 7_556 ?
O16W Cs3 O15W 137.2(10) . 7_556 ?
O89 Cs3 O15W 112.2(7) 7_556 7_556 ?
O1T Cs3 O15W 57.3(6) . 7_556 ?
O3T Cs3 O15W 128.0(3) . 7_556 ?
O2W Cs3 O13 137.5(3) . . ?
O16W Cs3 O13 79.5(11) . . ?
O89 Cs3 O13 109.6(3) 7_556 . ?
O1T Cs3 O13 52.1(4) . . ?
O3T Cs3 O13 52.9(3) . . ?
O15W Cs3 O13 81.9(3) 7_556 . ?
O2W Cs3 O9T 78.6(3) . 7_556 ?
O16W Cs3 O9T 72.2(10) . 7_556 ?
O89 Cs3 O9T 51.2(3) 7_556 7_556 ?
O1T Cs3 O9T 149.5(3) . 7_556 ?
O3T Cs3 O9T 81.0(3) . 7_556 ?
O15W Cs3 O9T 142.7(4) 7_556 7_556 ?
O13 Cs3 O9T 133.1(3) . 7_556 ?
O2W Cs3 W1 130.5(2) . . ?
O16W Cs3 W1 80.0(10) . . ?
O89 Cs3 W1 136.2(3) 7_556 . ?
O1T Cs3 W1 24.0(3) . . ?
O3T Cs3 W1 78.9(3) . . ?
O15W Cs3 W1 66.1(4) 7_556 . ?
O13 Cs3 W1 28.1(2) . . ?
O9T Cs3 W1 150.7(2) 7_556 . ?
O2W Cs3 W3 141.0(3) . . ?
O16W Cs3 W3 70.1(11) . . ?
O89 Cs3 W3 86.7(3) 7_556 . ?
O1T Cs3 W3 79.1(3) . . ?
O3T Cs3 W3 23.7(2) . . ?
O15W Cs3 W3 107.47(10) 7_556 . ?
O13 Cs3 W3 29.2(2) . . ?
O9T Cs3 W3 104.5(2) 7_556 . ?
W1 Cs3 W3 55.97(5) . . ?
O2W Cs3 W9 69.1(2) . 7_556 ?
O16W Cs3 W9 91.3(9) . 7_556 ?
O89 Cs3 W9 26.5(2) 7_556 7_556 ?
O1T Cs3 W9 172.4(3) . 7_556 ?
O3T Cs3 W9 74.6(3) . 7_556 ?
O15W Cs3 W9 130.4(6) 7_556 7_556 ?
O13 Cs3 W9 125.6(2) . 7_556 ?
O9T Cs3 W9 24.8(2) 7_556 7_556 ?
W1 Cs3 W9 153.35(10) . 7_556 ?
W3 Cs3 W9 97.38(8) . 7_556 ?
O2W Cs3 Cs3 131.9(2) . 6 ?
O16W Cs3 Cs3 41.6(8) . 6 ?
O89 Cs3 Cs3 151.6(3) 7_556 6 ?
O1T Cs3 Cs3 44.8(2) . 6 ?
O3T Cs3 Cs3 94.7(3) . 6 ?
O15W Cs3 Cs3 96.2(6) 7_556 6 ?
O13 Cs3 Cs3 74.2(2) . 6 ?
O9T Cs3 Cs3 104.8(2) 7_556 6 ?
W1 Cs3 Cs3 56.27(6) . 6 ?
W3 Cs3 Cs3 85.63(6) . 6 ?
W9 Cs3 Cs3 128.55(6) 7_556 6 ?
O22W Na1 O7W 115.0(6) 7 . ?
O22W Na1 O7W 115.0(6) 7 6 ?
O7W Na1 O7W 130.0(13) . 6 ?
O22W Na1 O12W 83.0(15) 7 . ?
O7W Na1 O12W 92.1(7) . . ?
O7W Na1 O12W 92.1(7) 6 . ?
O22W Na1 O11W 89.8(14) 7 . ?
O7W Na1 O11W 91.0(7) . . ?
O7W Na1 O11W 91.0(7) 6 . ?
O12W Na1 O11W 172.8(14) . . ?
O22W Na1 Cs1 82.0(8) 7 7 ?
O7W Na1 Cs1 48.9(5) . 7 ?
O7W Na1 Cs1 142.5(8) 6 7 ?
O12W Na1 Cs1 124.2(3) . 7 ?
O11W Na1 Cs1 54.3(2) . 7 ?
O22W Na1 Cs1 82.0(8) 7 4_545 ?
O7W Na1 Cs1 142.5(8) . 4_545 ?
O7W Na1 Cs1 48.9(5) 6 4_545 ?
O12W Na1 Cs1 124.2(3) . 4_545 ?
O11W Na1 Cs1 54.3(2) . 4_545 ?
Cs1 Na1 Cs1 106.4(4) 7 4_545 ?
Ge1 O1G1 W1 123.3(8) . . ?
Ge1 O1G1 W2 122.2(5) . 6 ?
W1 O1G1 W2 94.0(5) . 6 ?
Ge1 O1G1 W2 122.2(5) . . ?
W1 O1G1 W2 94.0(5) . . ?
W2 O1G1 W2 93.2(6) 6 . ?
Ge1 O2G1 Fe1 123.6(6) . . ?
Ge1 O2G1 W4 122.7(6) . . ?
Fe1 O2G1 W4 94.8(4) . . ?
Ge1 O2G1 W3 120.9(6) . . ?
Fe1 O2G1 W3 93.3(4) . . ?
W4 O2G1 W3 93.9(4) . . ?
Ge1 O3G1 Fe2 122.4(8) . . ?
Ge1 O3G1 W5 123.5(5) . 6 ?
Fe2 O3G1 W5 92.5(5) . 6 ?
Ge1 O3G1 W5 123.5(5) . . ?
Fe2 O3G1 W5 92.5(5) . . ?
W5 O3G1 W5 93.9(5) 6 . ?
Ge2 O1G2 W6 121.2(8) . . ?
Ge2 O1G2 W7 122.5(5) . 6 ?
W6 O1G2 W7 94.5(5) . 6 ?
Ge2 O1G2 W7 122.5(5) . . ?
W6 O1G2 W7 94.5(5) . . ?
W7 O1G2 W7 94.3(6) 6 . ?
Ge2 O2G2 Fe3 123.1(6) . . ?
Ge2 O2G2 W9 124.3(6) . . ?
Fe3 O2G2 W9 92.4(4) . . ?
Ge2 O2G2 W8 122.5(6) . . ?
Fe3 O2G2 W8 92.2(4) . . ?
W9 O2G2 W8 93.6(4) . . ?
Ge2 O3G2 Fe4 124.5(8) . . ?
Ge2 O3G2 W10 122.1(5) . 6 ?
Fe4 O3G2 W10 93.4(5) . 6 ?
Ge2 O3G2 W10 122.1(5) . . ?
Fe4 O3G2 W10 93.4(5) . . ?
W10 O3G2 W10 92.9(5) 6 . ?
Fe1 O1FE Fe1 142.3(11) 6 . ?
Fe3 O3FE Fe3 140.8(9) 6 . ?
Fe2 O12F Fe1 139.5(7) . . ?
Fe1 O13F Fe3 131.8(6) . . ?
Fe2 O24F Fe4 134.3(9) . . ?
Fe4 O34F Fe3 141.2(7) . . ?
W2 O12 W1 118.1(6) . . ?
W1 O13 W3 151.3(7) . . ?
W1 O13 Cs3 97.6(4) . . ?
W3 O13 Cs3 98.3(4) . . ?
W1 O1T Cs3 107.8(6) . . ?
W1 O1T Cs3 107.8(6) . 6 ?
Cs3 O1T Cs3 90.4(5) . 6 ?
W2 O24 W4 152.7(7) . . ?
W2 O24 Cs1 85.5(4) . . ?
W4 O24 Cs1 89.9(4) . . ?
W2 O25 W5 151.7(7) . . ?
W2 O25 Cs1 88.3(4) . . ?
W5 O25 Cs1 89.0(4) . . ?
W2 O2A W2 119.8(9) . 6 ?
W2 O2T Cs1 101.8(5) . . ?
W3 O34 W4 119.6(6) . . ?
W3 O3A W3 157.7(10) 6 . ?
W3 O3F1 Fe1 114.7(6) . . ?
W3 O3T Cs3 109.8(6) . . ?
W4 O45 W5 158.5(7) . . ?
W4 O45 Cs1 92.6(4) . . ?
W5 O45 Cs1 88.8(4) . . ?
W4 O4F1 Fe1 114.5(6) . . ?
W4 O4T Cs1 100.9(5) . . ?
W5 O5A W5 118.4(8) . 6 ?
W5 O5F2 Fe2 114.7(6) . . ?
W5 O5T Cs1 104.1(5) . . ?
W7 O67 W6 120.3(7) . . ?
W6 O68 W8 150.2(7) . . ?
W6 O68 Cs2 95.6(5) . . ?
W8 O68 Cs2 105.3(5) . . ?
W6 O6T Cs2 109.0(5) . . ?
W6 O6T Cs2 109.0(5) . 5_656 ?
Cs2 O6T Cs2 111.1(6) . 5_656 ?
W7 O79 W9 151.0(7) . . ?
W7 O710 W10 152.7(6) . . ?
W7 O710 Cs1 99.2(4) . 7 ?
W10 O710 Cs1 98.9(4) . 7 ?
W7 O7A W7 119.2(9) . 6 ?
W7 O7T Cs1 105.6(5) . 7 ?
W7 O7T Cs1 136.5(6) . 8 ?
Cs1 O7T Cs1 109.0(4) 7 8 ?
W8 O89 W9 120.7(7) . . ?
W8 O89 Cs3 129.4(6) . 7_556 ?
W9 O89 Cs3 109.8(5) . 7_556 ?
W8 O8A W8 158.4(10) 6 . ?
W8 O8F3 Fe3 114.4(6) . . ?
W8 O8T Cs2 107.0(6) . . ?
W9 O910 W10 156.3(7) . . ?
W9 O9F3 Fe3 115.0(7) . . ?
W9 O9T Cs3 101.3(5) . 7_556 ?
W10 O10A W10 121.1(8) . 6 ?
W10 O10F Fe4 113.6(6) . . ?
W10 O10T Cs1 109.7(5) . 7 ?
Cs3 O2W Cs2 100.5(3) . 7_556 ?
Na1 O7W Cs1 96.2(7) . 7 ?
Na1 O11W Cs1 86.9(4) . 4_545 ?
Na1 O11W Cs1 86.9(4) . 7 ?
Cs1 O11W Cs1 159.6(7) 4_545 7 ?
Cs2 O15W Cs3 96.2(6) . 7_556 ?
Cs2 O15W Cs3 96.2(6) . 8 ?
Cs3 O15W Cs3 167.6(12) 7_556 8 ?
Cs3 O16W Cs3 96.8(17) 6 . ?
O10W O20W O10W 90(4) . 6_565 ?

loop_
_geom_bond_atom_site_label_1
_geom_bond_atom_site_label_2
_geom_bond_distance
_geom_bond_site_symmetry_2
_geom_bond_publ_flag
W1 O1T 1.684(17) . ?
W1 O13 1.875(12) . ?
W1 O13 1.875(12) 6 ?
W1 O12 1.968(13) 6 ?
W1 O12 1.968(13) . ?
W1 O1G1 2.293(15) . ?
W1 Cs3 3.941(3) . ?
W1 Cs3 3.941(3) 6 ?
W2 O2T 1.730(13) . ?
W2 O25 1.875(12) . ?
W2 O24 1.884(12) . ?
W2 O2A 1.930(9) . ?
W2 O12 1.948(12) . ?
W2 O1G1 2.298(11) . ?
W2 Cs1 3.9533(14) . ?
W3 O3T 1.720(13) . ?
W3 O3F1 1.829(11) . ?
W3 O3A 1.919(3) . ?
W3 O34 1.943(12) . ?
W3 O13 1.984(12) . ?
W3 O2G1 2.327(11) . ?
W3 Cs3 4.025(4) . ?
W4 O4T 1.709(12) . ?
W4 O4F1 1.846(12) . ?
W4 O45 1.908(11) . ?
W4 O34 1.953(11) . ?
W4 O24 1.975(12) . ?
W4 O2G1 2.281(11) . ?
W4 Cs1 4.1263(14) . ?
W5 O5T 1.713(13) . ?
W5 O5F2 1.832(12) . ?
W5 O45 1.924(12) . ?
W5 O5A 1.959(9) . ?
W5 O25 1.984(12) . ?
W5 O3G1 2.302(10) . ?
W5 Cs1 4.0245(15) . ?
W6 O6T 1.746(19) . ?
W6 O68 1.856(13) . ?
W6 O68 1.856(13) 6 ?
W6 O67 1.956(13) 6 ?
W6 O67 1.956(13) . ?
W6 O1G2 2.299(15) . ?
W6 Cs2 4.0838(17) . ?
W6 Cs2 4.0838(17) 5_656 ?
W7 O7T 1.737(13) . ?
W7 O710 1.857(11) . ?
W7 O79 1.885(13) . ?
W7 O67 1.937(12) . ?
W7 O7A 1.954(9) . ?
W7 O1G2 2.299(10) . ?
W7 Cs1 4.0210(15) 7 ?
W8 O8T 1.723(14) . ?
W8 O8F3 1.845(12) . ?
W8 O8A 1.922(3) . ?
W8 O89 1.923(13) . ?
W8 O68 2.007(13) . ?
W8 O2G2 2.300(11) . ?
W8 Cs2 4.4366(9) . ?
W8 Cs3 4.463(4) 7_556 ?
W9 O9T 1.737(13) . ?
W9 O9F3 1.833(13) . ?
W9 O910 1.906(11) . ?
W9 O89 1.926(13) . ?
W9 O79 1.976(12) . ?
W9 O2G2 2.289(11) . ?
W9 Cs3 4.065(3) 7_556 ?
W10 O10T 1.733(13) . ?
W10 O10F 1.856(13) . ?
W10 O10A 1.930(8) . ?
W10 O910 1.936(11) . ?
W10 O710 1.994(11) . ?
W10 O3G2 2.319(10) . ?
W10 Cs1 4.0972(14) 7 ?
Ge1 O1G1 1.729(16) . ?
Ge1 O3G1 1.737(15) . ?
Ge1 O2G1 1.770(11) . ?
Ge1 O2G1 1.770(11) 6 ?
Ge2 O2G2 1.736(11) . ?
Ge2 O2G2 1.736(11) 6 ?
Ge2 O1G2 1.741(16) . ?
Ge2 O3G2 1.744(15) . ?
Fe1 O13F 1.949(12) . ?
Fe1 O1FE 1.963(7) . ?
Fe1 O4F1 1.993(13) . ?
Fe1 O3F1 2.000(11) . ?
Fe1 O12F 2.005(12) . ?
Fe1 O2G1 2.104(11) . ?
Fe2 O24F 1.939(18) . ?
Fe2 O12F 2.000(12) . ?
Fe2 O12F 2.000(12) 6 ?
Fe2 O5F2 2.005(12) 6 ?
Fe2 O5F2 2.005(12) . ?
Fe2 O3G1 2.170(15) . ?
Fe3 O13F 1.956(12) . ?
Fe3 O34F 1.978(13) . ?
Fe3 O9F3 1.987(13) . ?
Fe3 O8F3 1.990(12) . ?
Fe3 O3FE 2.022(6) . ?
Fe3 O2G2 2.172(12) . ?
Fe4 O24F 1.953(17) . ?
Fe4 O34F 1.974(13) . ?
Fe4 O34F 1.974(13) 6 ?
Fe4 O10F 2.001(13) 6 ?
Fe4 O10F 2.001(13) . ?
Fe4 O3G2 2.114(15) . ?
Cs1 O7W 3.130(18) 7 ?
Cs1 O10T 3.175(13) 7 ?
Cs1 O7T 3.189(12) 7 ?
Cs1 O7T 3.191(13) 8_455 ?
Cs1 O2T 3.218(13) . ?
Cs1 O5T 3.249(13) . ?
Cs1 O710 3.283(11) 7 ?
Cs1 O11W 3.359(4) 7 ?
Cs1 O4T 3.447(12) . ?
Cs1 O25 3.536(12) . ?
Cs1 O45 3.574(12) . ?
Cs1 O24 3.627(12) . ?
Cs2 O15W 3.14(3) . ?
Cs2 O6W 3.149(16) 2_656 ?
Cs2 O6W 3.149(16) . ?
Cs2 O6T 3.167(11) . ?
Cs2 O6T 3.167(11) 5_656 ?
Cs2 O2W 3.241(11) 8 ?
Cs2 O2W 3.241(11) 7_556 ?
Cs2 O68 3.462(12) . ?
Cs2 O68 3.462(12) 2_656 ?
Cs2 O8T 3.615(14) 2_656 ?
Cs2 O8T 3.615(14) . ?
Cs3 O2W 2.882(12) . ?
Cs3 O16W 2.93(4) . ?
Cs3 O89 2.987(13) 7_556 ?
Cs3 O1T 3.085(12) . ?
Cs3 O3T 3.103(14) . ?
Cs3 O15W 3.187(5) 7_556 ?
Cs3 O13 3.227(12) . ?
Cs3 O9T 3.351(13) 7_556 ?
Cs3 W9 4.065(3) 7_556 ?
Cs3 Cs3 4.378(8) 6 ?
Na1 O22W 2.28(5) 7 ?
Na1 O7W 2.38(2) . ?
Na1 O7W 2.38(2) 6 ?
Na1 O12W 2.38(4) . ?
Na1 O11W 2.59(3) . ?
Na1 Cs1 4.130(11) 7 ?
Na1 Cs1 4.130(11) 4_545 ?
O1G1 W2 2.298(11) 6 ?
O3G1 W5 2.302(10) 6 ?
O1G2 W7 2.299(10) 6 ?
O3G2 W10 2.319(10) 6 ?
O1FE Fe1 1.963(7) 6 ?
O3FE Fe3 2.022(6) 6 ?
O1T Cs3 3.085(12) 6 ?
O2A W2 1.930(9) 6 ?
O3A W3 1.919(3) 6 ?
O5A W5 1.959(9) 6 ?
O6T Cs2 3.167(11) 5_656 ?
O710 Cs1 3.283(11) 7 ?
O7A W7 1.954(9) 6 ?
O7T Cs1 3.189(12) 7 ?
O7T Cs1 3.191(13) 8 ?
O89 Cs3 2.987(13) 7_556 ?
O8A W8 1.922(3) 6 ?
O9T Cs3 3.351(13) 7_556 ?
O10A W10 1.930(8) 6 ?
O10T Cs1 3.175(13) 7 ?
O2W Cs2 3.241(11) 7_556 ?
O7W Cs1 3.130(18) 7 ?
O10W O20W 1.49(5) . ?
O11W Cs1 3.359(4) 4_545 ?
O11W Cs1 3.359(4) 7 ?
O15W Cs3 3.187(5) 7_556 ?
O15W Cs3 3.187(5) 8 ?
O16W Cs3 2.93(4) 6 ?
O17W O18W 1.34(6) 7 ?
O18W O17W 1.34(6) 7 ?
O20W O10W 1.49(5) 6_565 ?
O22W Na1 2.28(5) 7 ?
